data_1519430
loop_
_publ_author_name
'He, Xiaoyan'
'Benniston, Andrew C.'
'Saarenp\"a\"a, Hanna'
'Lemmetyinen, Helge'
'Tkachenko, Nikolia V.'
'Baisch, Ulrich'

_publ_section_title
;
 Polymorph crystal packing effects on charge transfer emission in the
 solid state
;
_journal_issue 6
_journal_name_full 'Chem. Sci.'
_journal_page_first 3525
_journal_paper_doi 10.1039/C5SC01151E
_journal_volume 6
_journal_year 2015
_chemical_formula_moiety 'C20 H16 N2 O2'
_chemical_formula_sum 'C20 H16 N2 O2'
_chemical_formula_weight 316.35
_chemical_name_systematic N,N-dimethylaniline-N-naphthalimide
_space_group_crystal_system monoclinic
_space_group_IT_number 15
_space_group_name_Hall '-C 2yc'
_space_group_name_H-M_alt 'C 1 2/c 1'
_symmetry_space_group_name_Hall '-C 2yc'
_symmetry_space_group_name_H-M 'C 1 2/c 1'
_atom_sites_solution_hydrogens geom
_atom_sites_solution_primary direct
_audit_creation_date 2015-01-12
_audit_creation_method
;
Olex2 1.2
(compiled 2015.01.09 svn.r3130 for OlexSys, GUI svn.r4987)
;
_audit_update_record
;
2015-01-16 deposited with the CCDC.
2015-04-20 downloaded from the CCDC.
;
_cell_angle_alpha 90
_cell_angle_beta 94.498(4)
_cell_angle_gamma 90
_cell_formula_units_Z 12
_cell_length_a 17.3700(9)
_cell_length_b 29.0684(13)
_cell_length_c 8.8805(4)
_cell_measurement_reflns_used 5796
_cell_measurement_temperature 150.15
_cell_measurement_theta_max 28.5219
_cell_measurement_theta_min 3.2607
_cell_volume 4470.1(4)
_computing_cell_refinement
;
CrysAlisPro, Agilent Technologies,
Version 1.171.34.49 (release 20-01-2011 CrysAlis171 .NET)
(compiled Jan 20 2011,15:58:25)
;
_computing_data_collection
;
CrysAlisPro, Agilent Technologies,
Version 1.171.34.49 (release 20-01-2011 CrysAlis171 .NET)
(compiled Jan 20 2011,15:58:25)
;
_computing_data_reduction
;
CrysAlisPro, Agilent Technologies,
Version 1.171.34.49 (release 20-01-2011 CrysAlis171 .NET)
(compiled Jan 20 2011,15:58:25)
;
_computing_molecular_graphics 'Olex2 (Dolomanov et al., 2009)'
_computing_publication_material 'Olex2 (Dolomanov et al., 2009)'
_computing_structure_refinement 'ShelXL (Sheldrick, 2008)'
_computing_structure_solution 'XS (Sheldrick, 2008)'
_diffrn_ambient_temperature 150.15
_diffrn_detector_area_resol_mean 10.3968
_diffrn_measured_fraction_theta_full 0.994
_diffrn_measured_fraction_theta_max 0.891
_diffrn_measurement_details
;
  1 omega  -46.00   26.00   1.0000   50.0000
omega____ theta____ kappa____ phi______ frames
    -        9.9090  -38.0000  -30.0000 72

  2 omega  -15.00   72.00   1.0000   50.0000
omega____ theta____ kappa____ phi______ frames
    -        9.9090   38.0000  -30.0000 87

  3 omega   23.00   49.00   1.0000   50.0000
omega____ theta____ kappa____ phi______ frames
    -        9.9090   38.0000 -150.0000 26

  4 omega  -53.00   26.00   1.0000   50.0000
omega____ theta____ kappa____ phi______ frames
    -        9.9090  -38.0000  120.0000 79

  5 omega    4.00   60.00   1.0000   50.0000
omega____ theta____ kappa____ phi______ frames
    -        9.9090   38.0000  -90.0000 56

  6 omega   49.00   87.00   1.0000   50.0000
omega____ theta____ kappa____ phi______ frames
    -        9.9090   77.0000  150.0000 38

  7 omega   28.00   89.00   1.0000   50.0000
omega____ theta____ kappa____ phi______ frames
    -        9.9090   77.0000   90.0000 61
;
_diffrn_measurement_device_type 'Xcalibur, Atlas, Gemini ultra'
_diffrn_measurement_method '\w scans'
_diffrn_orient_matrix_UB_11 0.0108085000
_diffrn_orient_matrix_UB_12 -0.0139077000
_diffrn_orient_matrix_UB_13 0.0637960000
_diffrn_orient_matrix_UB_21 -0.0255660000
_diffrn_orient_matrix_UB_22 0.0125473000
_diffrn_orient_matrix_UB_23 0.0431219000
_diffrn_orient_matrix_UB_31 -0.0301130000
_diffrn_orient_matrix_UB_32 -0.0156375000
_diffrn_orient_matrix_UB_33 -0.0221558000
_diffrn_radiation_monochromator graphite
_diffrn_radiation_type MoK\a
_diffrn_radiation_wavelength 0.71073
_diffrn_reflns_av_R_equivalents 0.0278
_diffrn_reflns_av_unetI/netI 0.0234
_diffrn_reflns_laue_measured_fraction_full 0.994
_diffrn_reflns_laue_measured_fraction_max 0.891
_diffrn_reflns_limit_h_max 22
_diffrn_reflns_limit_h_min -23
_diffrn_reflns_limit_k_max 38
_diffrn_reflns_limit_k_min -39
_diffrn_reflns_limit_l_max 11
_diffrn_reflns_limit_l_min -10
_diffrn_reflns_number 23905
_diffrn_reflns_point_group_measured_fraction_full 0.994
_diffrn_reflns_point_group_measured_fraction_max 0.891
_diffrn_reflns_theta_full 26.000
_diffrn_reflns_theta_max 28.585
_diffrn_reflns_theta_min 3.267
_diffrn_source 'Enhance (Mo) X-ray Source'
_diffrn_standards_number 0
_exptl_absorpt_coefficient_mu 0.092
_exptl_absorpt_correction_T_max 1.00000
_exptl_absorpt_correction_T_min 0.76397
_exptl_absorpt_correction_type multi-scan
_exptl_absorpt_process_details
;
CrysAlisPro, Agilent Technologies,
Version 1.171.34.49 (release 20-01-2011 CrysAlis171 .NET)
(compiled Jan 20 2011,15:58:25)
Empirical absorption correction using spherical harmonics,
 implemented in SCALE3 ABSPACK scaling algorithm.
;
_exptl_crystal_colour 'clear light orange'
_exptl_crystal_colour_lustre clear
_exptl_crystal_colour_modifier light
_exptl_crystal_colour_primary orange
_exptl_crystal_density_diffrn 1.410
_exptl_crystal_description needle
_exptl_crystal_F_000 1992
_exptl_crystal_preparation Luminescent
_exptl_crystal_recrystallization_method 'Vapour Deposition'
_exptl_crystal_size_max 0.2
_exptl_crystal_size_mid 0.08
_exptl_crystal_size_min 0.08
_refine_diff_density_max 0.195
_refine_diff_density_min -0.240
_refine_diff_density_rms 0.043
_refine_ls_extinction_method none
_refine_ls_goodness_of_fit_ref 1.029
_refine_ls_hydrogen_treatment constr
_refine_ls_matrix_type full
_refine_ls_number_parameters 331
_refine_ls_number_reflns 5091
_refine_ls_number_restraints 0
_refine_ls_restrained_S_all 1.029
_refine_ls_R_factor_all 0.0653
_refine_ls_R_factor_gt 0.0429
_refine_ls_shift/su_max 0.001
_refine_ls_shift/su_mean 0.000
_refine_ls_structure_factor_coef Fsqd
_refine_ls_weighting_details 'w=1/[\s^2^(Fo^2^)+(0.0588P)^2^+1.9421P] where P=(Fo^2^+2Fc^2^)/3'
_refine_ls_weighting_scheme calc
_refine_ls_wR_factor_gt 0.1098
_refine_ls_wR_factor_ref 0.1247
_reflns_Friedel_coverage 0.000
_reflns_number_gt 3685
_reflns_number_total 5091
_reflns_threshold_expression 'I > 2\s(I)'
_cod_data_source_file c5sc01151e2.cif
_cod_data_source_block ODMIM
_cod_depositor_comments 'Adding full bibliography for 1519430--1519431.cif.'
_cod_database_code 1519430
_shelx_space_group_comment
;
The symmetry employed for this shelxl refinement is uniquely defined
by the following loop, which should always be used as a source of
symmetry information in preference to the above space-group names.
They are only intended as comments.
;
_shelx_estimated_absorpt_t_max 0.993
_shelx_estimated_absorpt_t_min 0.982
_reflns_odcompleteness_completeness 99.70
_reflns_odcompleteness_iscentric 1
_reflns_odcompleteness_theta 24.97
_olex2_refinement_description
;
1. Fixed Uiso
 At 1.2 times of:
  All C(H) groups
 At 1.5 times of:
  All C(H,H,H) groups
2.a Aromatic/amide H refined with riding coordinates:
 C4(H4), C5(H5), C7(H7), C8(H8), C11(H11), C12(H12), C13(H13), C14(H14),
 C15(H15), C16(H16), C23(H23), C24(H24), C30(H30), C31(H31), C32(H32)
2.b Idealised Me refined as rotating group:
 C1(H1A,H1B,H1C), C2(H2A,H2B,H2C), C21(H21A,H21B,H21C)
;
_shelx_shelxl_version_number 2014/7
_olex2_submission_original_sample_id acb134
_olex2_submission_special_instructions 'No special instructions were received'

loop_
_space_group_symop_operation_xyz
'x, y, z'
'-x, y, -z+1/2'
'x+1/2, y+1/2, z'
'-x+1/2, y+1/2, -z+1/2'
'-x, -y, -z'
'x, -y, z-1/2'
'-x+1/2, -y+1/2, -z'
'x+1/2, -y+1/2, z-1/2'

loop_
_atom_site_label
_atom_site_type_symbol
_atom_site_fract_x
_atom_site_fract_y
_atom_site_fract_z
_atom_site_U_iso_or_equiv
_atom_site_adp_type
_atom_site_occupancy
_atom_site_site_symmetry_order
_atom_site_calc_flag
_atom_site_refinement_flags_posn
_atom_site_refinement_flags_adp
_atom_site_refinement_flags_occupancy
N1 N 0.82485(7) 0.78584(4) 0.66712(12) 0.0307(3) Uani 1 1 d . . .
N2 N 0.81869(6) 0.59248(3) 0.66643(11) 0.0223(2) Uani 1 1 d . . .
N3 N 0.5000 0.45877(6) 0.7500 0.0460(5) Uani 1 2 d S T P
N4 N 0.5000 0.65253(5) 0.7500 0.0226(3) Uani 1 2 d S T P
O1 O 0.91587(6) 0.59211(3) 0.85388(10) 0.0336(2) Uani 1 1 d . . .
O2 O 0.71892(5) 0.59231(3) 0.48454(10) 0.0302(2) Uani 1 1 d . . .
O3 O 0.59340(6) 0.65259(3) 0.94404(10) 0.0358(3) Uani 1 1 d . . .
C1 C 0.76186(9) 0.81167(5) 0.72215(17) 0.0356(3) Uani 1 1 d . . .
H1A H 0.7575 0.8044 0.8289 0.053 Uiso 1 1 calc GR . .
H1B H 0.7136 0.8035 0.6636 0.053 Uiso 1 1 calc GR . .
H1C H 0.7717 0.8447 0.7113 0.053 Uiso 1 1 calc GR . .
C2 C 0.88741(9) 0.81021(4) 0.60480(18) 0.0366(3) Uani 1 1 d . . .
H2A H 0.8904 0.8012 0.4991 0.055 Uiso 1 1 calc GR . .
H2B H 0.9361 0.8026 0.6626 0.055 Uiso 1 1 calc GR . .
H2C H 0.8782 0.8434 0.6104 0.055 Uiso 1 1 calc GR . .
C3 C 0.82270(8) 0.73857(4) 0.66483(13) 0.0246(3) Uani 1 1 d . . .
C4 C 0.76043(8) 0.71441(4) 0.71834(14) 0.0268(3) Uani 1 1 d . . .
H4 H 0.7185 0.7309 0.7548 0.032 Uiso 1 1 calc R . .
C5 C 0.75935(7) 0.66667(4) 0.71868(14) 0.0250(3) Uani 1 1 d . . .
H5 H 0.7169 0.6508 0.7556 0.030 Uiso 1 1 calc R . .
C6 C 0.81955(7) 0.64222(4) 0.66578(13) 0.0229(3) Uani 1 1 d . . .
C7 C 0.88195(8) 0.66516(4) 0.61408(14) 0.0262(3) Uani 1 1 d . . .
H7 H 0.9238 0.6482 0.5791 0.031 Uiso 1 1 calc R . .
C8 C 0.88366(8) 0.71284(4) 0.61313(14) 0.0270(3) Uani 1 1 d . . .
H8 H 0.9267 0.7283 0.5769 0.032 Uiso 1 1 calc R . .
C9 C 0.87206(7) 0.57008(4) 0.76823(14) 0.0238(3) Uani 1 1 d . . .
C10 C 0.87109(7) 0.51933(4) 0.76518(14) 0.0236(3) Uani 1 1 d . . .
C11 C 0.92163(8) 0.49573(5) 0.86271(15) 0.0314(3) Uani 1 1 d . . .
H11 H 0.9576 0.5122 0.9284 0.038 Uiso 1 1 calc R . .
C12 C 0.92097(8) 0.44738(5) 0.86685(16) 0.0330(3) Uani 1 1 d . . .
H12 H 0.9563 0.4314 0.9352 0.040 Uiso 1 1 calc R . .
C13 C 0.86967(8) 0.42353(4) 0.77277(15) 0.0307(3) Uani 1 1 d . . .
H13 H 0.8689 0.3909 0.7777 0.037 Uiso 1 1 calc R . .
C14 C 0.76456(9) 0.42325(5) 0.56594(15) 0.0325(3) Uani 1 1 d . . .
H14 H 0.7636 0.3906 0.5652 0.039 Uiso 1 1 calc R . .
C15 C 0.71480(9) 0.44703(5) 0.46845(15) 0.0344(3) Uani 1 1 d . . .
H15 H 0.6798 0.4308 0.4000 0.041 Uiso 1 1 calc R . .
C16 C 0.71487(8) 0.49552(5) 0.46845(14) 0.0297(3) Uani 1 1 d . . .
H16 H 0.6798 0.5118 0.4004 0.036 Uiso 1 1 calc R . .
C17 C 0.76532(7) 0.51927(4) 0.56621(13) 0.0235(3) Uani 1 1 d . . .
C18 C 0.81805(7) 0.49534(4) 0.66609(13) 0.0224(3) Uani 1 1 d . . .
C19 C 0.81758(8) 0.44645(4) 0.66802(14) 0.0265(3) Uani 1 1 d . . .
C20 C 0.76434(7) 0.57004(4) 0.56611(13) 0.0224(3) Uani 1 1 d . . .
C21 C 0.44199(10) 0.43357(5) 0.82398(19) 0.0473(4) Uani 1 1 d . . .
H21A H 0.4415 0.4440 0.9288 0.071 Uiso 1 1 calc GR . .
H21B H 0.4539 0.4006 0.8224 0.071 Uiso 1 1 calc GR . .
H21C H 0.3912 0.4390 0.7709 0.071 Uiso 1 1 calc GR . .
C22 C 0.5000 0.50611(6) 0.7500 0.0300(4) Uani 1 2 d S T P
C23 C 0.55404(8) 0.53114(5) 0.67426(16) 0.0318(3) Uani 1 1 d . . .
H23 H 0.5916 0.5152 0.6222 0.038 Uiso 1 1 calc R . .
C24 C 0.55362(8) 0.57892(4) 0.67400(15) 0.0289(3) Uani 1 1 d . . .
H24 H 0.5904 0.5953 0.6212 0.035 Uiso 1 1 calc R . .
C25 C 0.5000 0.60258(6) 0.7500 0.0241(4) Uani 1 2 d S T P
C26 C 0.55000(7) 0.67488(4) 0.85862(13) 0.0239(3) Uani 1 1 d . . .
C27 C 0.54628(7) 0.72559(4) 0.86175(13) 0.0229(3) Uani 1 1 d . . .
C28 C 0.5000 0.74960(6) 0.7500 0.0207(4) Uani 1 2 d S T P
C29 C 0.5000 0.79842(6) 0.7500 0.0239(4) Uani 1 2 d S T P
C30 C 0.54320(8) 0.82152(4) 0.86865(14) 0.0272(3) Uani 1 1 d . . .
H30 H 0.5424 0.8542 0.8722 0.033 Uiso 1 1 calc R . .
C31 C 0.58603(8) 0.79776(5) 0.97802(15) 0.0309(3) Uani 1 1 d . . .
H31 H 0.6141 0.8139 1.0576 0.037 Uiso 1 1 calc R . .
C32 C 0.58881(8) 0.74936(5) 0.97344(15) 0.0286(3) Uani 1 1 d . . .
H32 H 0.6202 0.7331 1.0478 0.034 Uiso 1 1 calc R . .

loop_
_atom_site_aniso_label
_atom_site_aniso_U_11
_atom_site_aniso_U_22
_atom_site_aniso_U_33
_atom_site_aniso_U_23
_atom_site_aniso_U_13
_atom_site_aniso_U_12
N1 0.0416(7) 0.0168(5) 0.0340(6) -0.0007(4) 0.0041(5) 0.0026(5)
N2 0.0275(6) 0.0159(5) 0.0230(5) 0.0000(4) 0.0002(4) 0.0013(4)
N3 0.0699(14) 0.0203(9) 0.0489(11) 0.000 0.0114(10) 0.000
N4 0.0245(8) 0.0174(7) 0.0250(7) 0.000 -0.0033(6) 0.000
O1 0.0384(6) 0.0244(5) 0.0358(5) -0.0002(4) -0.0111(4) -0.0027(4)
O2 0.0341(5) 0.0242(5) 0.0310(5) 0.0034(4) -0.0059(4) 0.0011(4)
O3 0.0415(6) 0.0248(5) 0.0380(5) 0.0048(4) -0.0162(4) 0.0008(4)
C1 0.0470(9) 0.0207(7) 0.0386(8) -0.0015(6) -0.0009(7) 0.0090(6)
C2 0.0403(8) 0.0184(6) 0.0501(9) 0.0022(6) -0.0026(7) -0.0022(6)
C3 0.0345(7) 0.0180(6) 0.0201(6) -0.0010(5) -0.0043(5) 0.0020(5)
C4 0.0284(7) 0.0233(6) 0.0281(6) -0.0024(5) -0.0005(5) 0.0049(5)
C5 0.0259(7) 0.0230(6) 0.0257(6) -0.0006(5) 0.0000(5) -0.0008(5)
C6 0.0295(7) 0.0170(6) 0.0216(6) 0.0005(5) -0.0021(5) 0.0003(5)
C7 0.0328(7) 0.0187(6) 0.0276(6) -0.0019(5) 0.0048(5) 0.0029(5)
C8 0.0325(7) 0.0217(6) 0.0271(6) 0.0003(5) 0.0044(5) -0.0015(5)
C9 0.0255(7) 0.0209(6) 0.0248(6) 0.0018(5) 0.0007(5) 0.0010(5)
C10 0.0260(7) 0.0207(6) 0.0245(6) 0.0019(5) 0.0042(5) 0.0020(5)
C11 0.0308(7) 0.0259(7) 0.0369(7) 0.0026(6) -0.0021(6) 0.0022(6)
C12 0.0329(8) 0.0256(7) 0.0408(8) 0.0087(6) 0.0038(6) 0.0075(6)
C13 0.0396(8) 0.0189(6) 0.0354(7) 0.0033(5) 0.0152(6) 0.0057(6)
C14 0.0499(9) 0.0183(6) 0.0308(7) -0.0024(5) 0.0123(6) -0.0075(6)
C15 0.0455(9) 0.0278(7) 0.0297(7) -0.0049(6) 0.0022(6) -0.0112(6)
C16 0.0361(8) 0.0272(7) 0.0254(6) 0.0004(5) 0.0004(5) -0.0052(6)
C17 0.0289(7) 0.0211(6) 0.0211(6) 0.0001(5) 0.0060(5) -0.0030(5)
C18 0.0280(7) 0.0190(6) 0.0211(6) 0.0007(5) 0.0080(5) -0.0001(5)
C19 0.0359(7) 0.0201(6) 0.0253(6) 0.0003(5) 0.0124(5) -0.0007(5)
C20 0.0253(7) 0.0216(6) 0.0205(6) 0.0004(5) 0.0025(5) -0.0010(5)
C21 0.0605(11) 0.0237(7) 0.0547(10) 0.0075(7) -0.0139(8) -0.0114(7)
C22 0.0393(11) 0.0196(9) 0.0297(9) 0.000 -0.0056(8) 0.000
C23 0.0344(8) 0.0247(7) 0.0362(7) -0.0027(6) 0.0022(6) 0.0062(6)
C24 0.0288(7) 0.0246(7) 0.0333(7) 0.0019(5) 0.0025(5) -0.0001(6)
C25 0.0263(9) 0.0178(8) 0.0270(9) 0.000 -0.0052(7) 0.000
C26 0.0238(7) 0.0232(6) 0.0241(6) 0.0018(5) -0.0018(5) -0.0014(5)
C27 0.0245(7) 0.0216(6) 0.0225(6) 0.0006(5) 0.0007(5) -0.0019(5)
C28 0.0221(9) 0.0201(8) 0.0202(8) 0.000 0.0031(6) 0.000
C29 0.0271(9) 0.0214(9) 0.0238(9) 0.000 0.0067(7) 0.000
C30 0.0338(7) 0.0199(6) 0.0286(7) -0.0027(5) 0.0063(5) -0.0052(5)
C31 0.0368(8) 0.0276(7) 0.0275(7) -0.0050(5) -0.0027(6) -0.0082(6)
C32 0.0311(7) 0.0275(7) 0.0262(6) 0.0009(5) -0.0050(5) -0.0038(6)

loop_
_atom_type_symbol
_atom_type_description
_atom_type_scat_dispersion_real
_atom_type_scat_dispersion_imag
_atom_type_scat_source
C C 0.0033 0.0016 'International Tables Vol C Tables 4.2.6.8 and 6.1.1.4'
H H 0.0000 0.0000 'International Tables Vol C Tables 4.2.6.8 and 6.1.1.4'
N N 0.0061 0.0033 'International Tables Vol C Tables 4.2.6.8 and 6.1.1.4'
O O 0.0106 0.0060 'International Tables Vol C Tables 4.2.6.8 and 6.1.1.4'

loop_
_geom_angle_atom_site_label_1
_geom_angle_atom_site_label_2
_geom_angle_atom_site_label_3
_geom_angle
_geom_angle_site_symmetry_1
_geom_angle_site_symmetry_3
C1 N1 C2 119.22(11) . .
C3 N1 C1 120.29(12) . .
C3 N1 C2 120.34(11) . .
C9 N2 C6 117.39(9) . .
C9 N2 C20 124.71(10) . .
C20 N2 C6 117.89(9) . .
C21 N3 C21 119.06(18) . 2_656
C22 N3 C21 120.47(9) . .
C22 N3 C21 120.47(9) . 2_656
C26 N4 C25 117.53(7) . .
C26 N4 C25 117.53(7) 2_656 .
C26 N4 C26 124.94(14) . 2_656
N1 C1 H1A 109.5 . .
N1 C1 H1B 109.5 . .
N1 C1 H1C 109.5 . .
H1A C1 H1B 109.5 . .
H1A C1 H1C 109.5 . .
H1B C1 H1C 109.5 . .
N1 C2 H2A 109.5 . .
N1 C2 H2B 109.5 . .
N1 C2 H2C 109.5 . .
H2A C2 H2B 109.5 . .
H2A C2 H2C 109.5 . .
H2B C2 H2C 109.5 . .
N1 C3 C4 121.05(12) . .
N1 C3 C8 121.17(12) . .
C8 C3 C4 117.76(11) . .
C3 C4 H4 119.6 . .
C5 C4 C3 120.79(12) . .
C5 C4 H4 119.6 . .
C4 C5 H5 119.9 . .
C6 C5 C4 120.29(12) . .
C6 C5 H5 119.9 . .
C5 C6 N2 120.42(11) . .
C5 C6 C7 120.07(12) . .
C7 C6 N2 119.51(11) . .
C6 C7 H7 119.9 . .
C6 C7 C8 120.15(12) . .
C8 C7 H7 119.9 . .
C3 C8 H8 119.5 . .
C7 C8 C3 120.93(12) . .
C7 C8 H8 119.5 . .
N2 C9 C10 116.50(10) . .
O1 C9 N2 120.54(11) . .
O1 C9 C10 122.96(11) . .
C11 C10 C9 118.95(11) . .
C11 C10 C18 120.20(12) . .
C18 C10 C9 120.84(11) . .
C10 C11 H11 119.6 . .
C10 C11 C12 120.78(12) . .
C12 C11 H11 119.6 . .
C11 C12 H12 120.0 . .
C13 C12 C11 119.93(12) . .
C13 C12 H12 120.0 . .
C12 C13 H13 119.4 . .
C12 C13 C19 121.21(12) . .
C19 C13 H13 119.4 . .
C15 C14 H14 119.5 . .
C15 C14 C19 120.99(12) . .
C19 C14 H14 119.5 . .
C14 C15 H15 119.8 . .
C14 C15 C16 120.45(12) . .
C16 C15 H15 119.8 . .
C15 C16 H16 119.9 . .
C17 C16 C15 120.27(12) . .
C17 C16 H16 119.9 . .
C16 C17 C18 120.14(12) . .
C16 C17 C20 119.76(11) . .
C18 C17 C20 120.09(11) . .
C10 C18 C19 119.46(11) . .
C17 C18 C10 120.69(11) . .
C17 C18 C19 119.84(11) . .
C13 C19 C18 118.39(11) . .
C14 C19 C13 123.33(12) . .
C14 C19 C18 118.28(11) . .
N2 C20 C17 117.14(10) . .
O2 C20 N2 120.18(11) . .
O2 C20 C17 122.68(11) . .
N3 C21 H21A 109.5 . .
N3 C21 H21B 109.5 . .
N3 C21 H21C 109.5 . .
H21A C21 H21B 109.5 . .
H21A C21 H21C 109.5 . .
H21B C21 H21C 109.5 . .
N3 C22 C23 121.30(8) . .
N3 C22 C23 121.30(8) . 2_656
C23 C22 C23 117.40(17) . 2_656
C22 C23 H23 119.4 . .
C24 C23 C22 121.11(13) . .
C24 C23 H23 119.4 . .
C23 C24 H24 119.9 . .
C25 C24 C23 120.17(13) . .
C25 C24 H24 119.9 . .
C24 C25 N4 119.98(8) 2_656 .
C24 C25 N4 119.98(8) . .
C24 C25 C24 120.04(17) . 2_656
N4 C26 C27 116.68(10) . .
O3 C26 N4 120.15(11) . .
O3 C26 C27 123.17(11) . .
C28 C27 C26 120.26(11) . .
C32 C27 C26 119.57(11) . .
C32 C27 C28 120.16(12) . .
C27 C28 C27 120.73(15) . 2_656
C27 C28 C29 119.63(8) . .
C27 C28 C29 119.64(8) 2_656 .
C30 C29 C28 118.35(8) . .
C30 C29 C28 118.34(8) 2_656 .
C30 C29 C30 123.31(16) 2_656 .
C29 C30 H30 119.4 . .
C31 C30 C29 121.19(12) . .
C31 C30 H30 119.4 . .
C30 C31 H31 119.9 . .
C30 C31 C32 120.22(11) . .
C32 C31 H31 119.9 . .
C27 C32 C31 120.33(12) . .
C27 C32 H32 119.8 . .
C31 C32 H32 119.8 . .

loop_
_geom_bond_atom_site_label_1
_geom_bond_atom_site_label_2
_geom_bond_distance
_geom_bond_site_symmetry_2
N1 C1 1.4433(18) .
N1 C2 1.4433(19) .
N1 C3 1.3750(16) .
N2 C6 1.4460(15) .
N2 C9 1.4034(15) .
N2 C20 1.4065(15) .
N3 C21 1.4449(18) 2_656
N3 C21 1.4448(18) .
N3 C22 1.376(2) .
N4 C25 1.452(2) .
N4 C26 1.4055(13) 2_656
N4 C26 1.4054(13) .
O1 C9 1.2154(14) .
O2 C20 1.2152(14) .
O3 C26 1.2139(14) .
C1 H1A 0.9800 .
C1 H1B 0.9800 .
C1 H1C 0.9800 .
C2 H2A 0.9800 .
C2 H2B 0.9800 .
C2 H2C 0.9800 .
C3 C4 1.4033(19) .
C3 C8 1.4026(18) .
C4 H4 0.9500 .
C4 C5 1.3881(17) .
C5 H5 0.9500 .
C5 C6 1.3770(18) .
C6 C7 1.3815(18) .
C7 H7 0.9500 .
C7 C8 1.3862(17) .
C8 H8 0.9500 .
C9 C10 1.4753(17) .
C10 C11 1.3683(17) .
C10 C18 1.4081(17) .
C11 H11 0.9500 .
C11 C12 1.4058(18) .
C12 H12 0.9500 .
C12 C13 1.362(2) .
C13 H13 0.9500 .
C13 C19 1.4126(18) .
C14 H14 0.9500 .
C14 C15 1.363(2) .
C14 C19 1.4120(18) .
C15 H15 0.9500 .
C15 C16 1.4095(19) .
C16 H16 0.9500 .
C16 C17 1.3708(17) .
C17 C18 1.4078(17) .
C17 C20 1.4760(17) .
C18 C19 1.4213(17) .
C21 H21A 0.9800 .
C21 H21B 0.9800 .
C21 H21C 0.9800 .
C22 C23 1.4007(17) 2_656
C22 C23 1.4007(17) .
C23 H23 0.9500 .
C23 C24 1.3889(18) .
C24 H24 0.9500 .
C24 C25 1.3765(16) .
C25 C24 1.3765(16) 2_656
C26 C27 1.4758(17) .
C27 C28 1.4118(14) .
C27 C32 1.3756(17) .
C28 C27 1.4118(14) 2_656
C28 C29 1.419(2) .
C29 C30 1.4143(15) .
C29 C30 1.4143(15) 2_656
C30 H30 0.9500 .
C30 C31 1.3640(18) .
C31 H31 0.9500 .
C31 C32 1.4084(18) .
C32 H32 0.9500 .

loop_
_geom_torsion_atom_site_label_1
_geom_torsion_atom_site_label_2
_geom_torsion_atom_site_label_3
_geom_torsion_atom_site_label_4
_geom_torsion
_geom_torsion_site_symmetry_1
_geom_torsion_site_symmetry_4
N1 C3 C4 C5 -178.64(11) . .
N1 C3 C8 C7 178.61(11) . .
N2 C6 C7 C8 -179.85(11) . .
N2 C9 C10 C11 -179.62(11) . .
N2 C9 C10 C18 -0.99(17) . .
N3 C22 C23 C24 179.72(9) . .
N4 C26 C27 C28 -6.18(16) . .
N4 C26 C27 C32 174.46(11) . .
O1 C9 C10 C11 0.0(2) . .
O1 C9 C10 C18 178.59(12) . .
O3 C26 C27 C28 173.85(11) . .
O3 C26 C27 C32 -5.5(2) . .
C1 N1 C3 C4 -1.28(17) . .
C1 N1 C3 C8 -179.39(11) . .
C2 N1 C3 C4 -176.92(11) . .
C2 N1 C3 C8 4.97(17) . .
C3 C4 C5 C6 -0.22(18) . .
C4 C3 C8 C7 0.44(17) . .
C4 C5 C6 N2 179.81(10) . .
C4 C5 C6 C7 0.95(17) . .
C5 C6 C7 C8 -0.97(18) . .
C6 N2 C9 O1 1.43(18) . .
C6 N2 C9 C10 -178.98(11) . .
C6 N2 C20 O2 -1.51(17) . .
C6 N2 C20 C17 178.83(10) . .
C6 C7 C8 C3 0.27(18) . .
C8 C3 C4 C5 -0.47(17) . .
C9 N2 C6 C5 -110.47(13) . .
C9 N2 C6 C7 68.40(15) . .
C9 N2 C20 O2 178.07(11) . .
C9 N2 C20 C17 -1.59(17) . .
C9 C10 C11 C12 177.98(12) . .
C9 C10 C18 C17 0.81(18) . .
C9 C10 C18 C19 -178.77(11) . .
C10 C11 C12 C13 0.1(2) . .
C10 C18 C19 C13 1.46(18) . .
C10 C18 C19 C14 -179.09(11) . .
C11 C10 C18 C17 179.43(12) . .
C11 C10 C18 C19 -0.15(19) . .
C11 C12 C13 C19 1.3(2) . .
C12 C13 C19 C14 178.54(13) . .
C12 C13 C19 C18 -2.03(19) . .
C14 C15 C16 C17 0.3(2) . .
C15 C14 C19 C13 179.12(13) . .
C15 C14 C19 C18 -0.30(19) . .
C15 C16 C17 C18 0.74(19) . .
C15 C16 C17 C20 -179.44(12) . .
C16 C17 C18 C10 178.86(12) . .
C16 C17 C18 C19 -1.56(18) . .
C16 C17 C20 N2 -178.53(11) . .
C16 C17 C20 O2 1.81(19) . .
C17 C18 C19 C13 -178.12(11) . .
C17 C18 C19 C14 1.33(18) . .
C18 C10 C11 C12 -0.7(2) . .
C18 C17 C20 N2 1.29(17) . .
C18 C17 C20 O2 -178.36(12) . .
C19 C14 C15 C16 -0.5(2) . .
C20 N2 C6 C5 69.14(14) . .
C20 N2 C6 C7 -111.99(13) . .
C20 N2 C9 O1 -178.15(12) . .
C20 N2 C9 C10 1.43(17) . .
C20 C17 C18 C10 -0.96(18) . .
C20 C17 C18 C19 178.61(11) . .
C21 N3 C22 C23 -177.66(9) 2_656 2_656
C21 N3 C22 C23 2.34(9) . 2_656
C21 N3 C22 C23 2.34(9) 2_656 .
C21 N3 C22 C23 -177.66(9) . .
C22 C23 C24 C25 0.56(18) . .
C23 C22 C23 C24 -0.28(9) 2_656 .
C23 C24 C25 N4 179.72(9) . .
C23 C24 C25 C24 -0.28(9) . 2_656
C25 N4 C26 O3 2.98(14) . .
C25 N4 C26 C27 -176.99(8) . .
C26 N4 C25 C24 95.15(9) . 2_656
C26 N4 C25 C24 95.15(9) 2_656 .
C26 N4 C25 C24 -84.85(9) 2_656 2_656
C26 N4 C25 C24 -84.85(9) . .
C26 N4 C26 O3 -177.02(14) 2_656 .
C26 N4 C26 C27 3.00(8) 2_656 .
C26 C27 C28 C27 3.16(8) . 2_656
C26 C27 C28 C29 -176.84(8) . .
C26 C27 C32 C31 179.92(12) . .
C27 C28 C29 C30 -3.83(8) . .
C27 C28 C29 C30 176.17(8) 2_656 .
C27 C28 C29 C30 176.17(8) . 2_656
C27 C28 C29 C30 -3.83(8) 2_656 2_656
C28 C27 C32 C31 0.56(19) . .
C28 C29 C30 C31 2.16(14) . .
C29 C30 C31 C32 0.9(2) . .
C30 C29 C30 C31 -177.84(14) 2_656 .
C30 C31 C32 C27 -2.3(2) . .
C32 C27 C28 C27 -177.49(14) . 2_656
C32 C27 C28 C29 2.51(14) . .
